data_7124236
loop_
_publ_author_name
'Xu, Gelun'
'Lei, Haitao'
'Zhou, Guojun'
'Zhang, Chaochao'
'Xie, Lisi'
'Zhang, Wei'
'Cao, Rui'

_publ_section_title
;
 Boosting Hydrogen evolution by using covalent frameworks of fluorinated
 cobalt porphyrin supported on carbon nanotubes
;
_journal_name_full 'Chemical Communications'
_journal_paper_doi 10.1039/C9CC06916J
_journal_year 2019
_chemical_formula_sum 'C64 H44 Co F16 N4 Si4'
_chemical_formula_weight 1344.32
_space_group_crystal_system monoclinic
_space_group_IT_number 14
_space_group_name_Hall '-P 2yn'
_space_group_name_H-M_alt 'P 1 21/n 1'
_symmetry_space_group_name_Hall '-P 2yn'
_symmetry_space_group_name_H-M 'P 1 21/n 1'
_atom_sites_solution_hydrogens mixed
_audit_creation_method SHELXL-2014/7
_audit_update_record
;
2019-09-02 deposited with the CCDC.    2019-09-26 downloaded from the CCDC.
;
_cell_angle_alpha 90
_cell_angle_beta 92.255(5)
_cell_angle_gamma 90
_cell_formula_units_Z 2
_cell_length_a 12.176(2)
_cell_length_b 14.488(2)
_cell_length_c 23.065(4)
_cell_measurement_reflns_used 44209
_cell_measurement_temperature 153(2)
_cell_measurement_theta_max 26.345
_cell_measurement_theta_min 2.770
_cell_volume 4065.7(11)
_computing_structure_refinement 'SHELXL-2014/7 (Sheldrick, 2014)'
_diffrn_ambient_temperature 153(2)
_diffrn_measured_fraction_theta_full 0.991
_diffrn_measured_fraction_theta_max 0.988
_diffrn_measurement_device_type bruker
_diffrn_radiation_type MoK\a
_diffrn_radiation_wavelength 0.71073
_diffrn_reflns_av_R_equivalents 0.0642
_diffrn_reflns_av_unetI/netI 0.0454
_diffrn_reflns_Laue_measured_fraction_full 0.991
_diffrn_reflns_Laue_measured_fraction_max 0.988
_diffrn_reflns_limit_h_max 15
_diffrn_reflns_limit_h_min -15
_diffrn_reflns_limit_k_max 18
_diffrn_reflns_limit_k_min -18
_diffrn_reflns_limit_l_max 28
_diffrn_reflns_limit_l_min -28
_diffrn_reflns_number 42243
_diffrn_reflns_point_group_measured_fraction_full 0.991
_diffrn_reflns_point_group_measured_fraction_max 0.988
_diffrn_reflns_theta_full 25.242
_diffrn_reflns_theta_max 26.472
_diffrn_reflns_theta_min 2.258
_exptl_absorpt_coefficient_mu 0.340
_exptl_crystal_colour purple
_exptl_crystal_density_diffrn 1.098
_exptl_crystal_description block
_exptl_crystal_F_000 1366
_exptl_crystal_size_max 0.4
_exptl_crystal_size_mid 0.2
_exptl_crystal_size_min 0.2
_refine_diff_density_max 1.426
_refine_diff_density_min -0.725
_refine_diff_density_rms 0.133
_refine_ls_extinction_method none
_refine_ls_goodness_of_fit_ref 1.048
_refine_ls_hydrogen_treatment constr
_refine_ls_matrix_type full
_refine_ls_number_parameters 408
_refine_ls_number_reflns 8305
_refine_ls_number_restraints 60
_refine_ls_restrained_S_all 1.049
_refine_ls_R_factor_all 0.1584
_refine_ls_R_factor_gt 0.1211
_refine_ls_shift/su_max 0.057
_refine_ls_shift/su_mean 0.001
_refine_ls_structure_factor_coef Fsqd
_refine_ls_weighting_details 'w=1/[\s^2^(Fo^2^)+45.2000P] where P=(Fo^2^+2Fc^2^)/3'
_refine_ls_weighting_scheme calc
_refine_ls_wR_factor_gt 0.3037
_refine_ls_wR_factor_ref 0.3251
_reflns_Friedel_coverage 0.000
_reflns_number_gt 5783
_reflns_number_total 8305
_reflns_threshold_expression 'I > 2\s(I)'
_cod_data_source_file c9cc06916j2.cif
_cod_data_source_block FCoP-SiMe3
_cod_database_code 7124236
_shelx_shelxl_version_number 2014/7
_shelx_space_group_comment
;
The symmetry employed for this shelxl refinement is uniquely defined
by the following loop, which should always be used as a source of
symmetry information in preference to the above space-group names.
They are only intended as comments.
;

loop_
_space_group_symop_operation_xyz
'x, y, z'
'-x+1/2, y+1/2, -z+1/2'
'-x, -y, -z'
'x-1/2, -y-1/2, z-1/2'

loop_
_atom_site_label
_atom_site_type_symbol
_atom_site_fract_x
_atom_site_fract_y
_atom_site_fract_z
_atom_site_U_iso_or_equiv
_atom_site_adp_type
_atom_site_occupancy
_atom_site_site_symmetry_order
_atom_site_calc_flag
_atom_site_refinement_flags_posn
_atom_site_refinement_flags_adp
_atom_site_refinement_flags_occupancy
Co1 Co 0.5000 0.0000 0.0000 0.0361(3) Uani 1 2 d S . P
Si1 Si 0.4884(3) 0.5895(3) 0.37399(15) 0.1009(13) Uani 1 1 d . . .
Si2 Si 1.1527(4) 0.5269(4) -0.21252(18) 0.1258(16) Uani 1 1 d . U .
F1 F 0.3004(5) 0.2636(4) 0.1329(2) 0.0830(17) Uani 1 1 d . . .
F2 F 0.2910(5) 0.3863(4) 0.2187(2) 0.0889(18) Uani 1 1 d . . .
F3 F 0.6581(5) 0.1821(5) 0.1960(2) 0.0844(17) Uani 1 1 d . . .
F4 F 0.6494(5) 0.3061(5) 0.2816(3) 0.099(2) Uani 1 1 d . . .
F5 F 0.6159(5) 0.2636(5) -0.1632(3) 0.095(2) Uani 1 1 d . . .
F6 F 0.7561(6) 0.3801(5) -0.2113(3) 0.107(2) Uani 1 1 d . . .
F7 F 0.8980(5) 0.1591(5) -0.0347(3) 0.106(2) Uani 1 1 d . . .
F8 F 1.0384(6) 0.2754(6) -0.0852(4) 0.129(3) Uani 1 1 d . . .
N1 N 0.4232(4) 0.0022(4) 0.0741(2) 0.0342(11) Uani 1 1 d . . .
N2 N 0.5680(5) 0.1207(4) 0.0188(2) 0.0421(13) Uani 1 1 d . . .
C1 C 0.6360(6) 0.1719(5) -0.0143(3) 0.0425(16) Uani 1 1 d . . .
C2 C 0.6640(7) 0.2589(5) 0.0136(3) 0.054(2) Uani 1 1 d . . .
H2 H 0.7108 0.3056 -0.0006 0.064 Uiso 1 1 calc R U .
C3 C 0.6113(7) 0.2604(5) 0.0630(3) 0.055(2) Uani 1 1 d . . .
H3 H 0.6129 0.3090 0.0907 0.065 Uiso 1 1 calc R U .
C4 C 0.5516(7) 0.1753(5) 0.0668(3) 0.0449(17) Uani 1 1 d . . .
C5 C 0.4853(6) 0.1505(5) 0.1125(3) 0.0449(16) Uani 1 1 d . . .
C6 C 0.4286(6) 0.0696(5) 0.1158(3) 0.0389(15) Uani 1 1 d . . .
C7 C 0.3631(6) 0.0440(5) 0.1642(3) 0.0460(17) Uani 1 1 d . . .
H7 H 0.3537 0.0792 0.1984 0.055 Uiso 1 1 calc R U .
C8 C 0.3191(6) -0.0367(5) 0.1522(3) 0.0453(17) Uani 1 1 d . . .
H8 H 0.2718 -0.0710 0.1759 0.054 Uiso 1 1 calc R U .
C9 C 0.3567(6) -0.0635(5) 0.0957(3) 0.0391(15) Uani 1 1 d . . .
C10 C 0.6730(6) 0.1443(5) -0.0679(3) 0.0412(15) Uani 1 1 d . . .
C11 C 0.4795(7) 0.2188(5) 0.1610(3) 0.0490(18) Uani 1 1 d . . .
C12 C 0.3870(7) 0.2719(6) 0.1689(3) 0.054(2) Uani 1 1 d . . .
C13 C 0.3809(8) 0.3373(6) 0.2138(3) 0.061(2) Uani 1 1 d . . .
C14 C 0.4708(7) 0.3502(6) 0.2527(3) 0.059(2) Uani 1 1 d . . .
C15 C 0.5592(8) 0.2977(7) 0.2453(3) 0.064(2) Uani 1 1 d . . .
C16 C 0.5655(7) 0.2320(6) 0.2006(3) 0.060(2) Uani 1 1 d . . .
C17 C 0.4691(8) 0.4216(7) 0.2960(4) 0.073(3) Uani 1 1 d . . .
C18 C 0.4723(9) 0.4833(8) 0.3294(4) 0.085(3) Uani 1 1 d . . .
C19 C 0.7519(6) 0.2085(5) -0.0971(3) 0.0439(16) Uani 1 1 d . . .
C20 C 0.7204(7) 0.2652(6) -0.1423(3) 0.054(2) Uani 1 1 d . . .
C21 C 0.7946(8) 0.3259(7) -0.1677(3) 0.064(2) Uani 1 1 d . . .
C22 C 0.9006(8) 0.3307(6) -0.1493(3) 0.058(2) Uani 1 1 d . . .
C23 C 0.9328(8) 0.2739(8) -0.1048(4) 0.076(3) Uani 1 1 d . . .
C24 C 0.8610(8) 0.2117(7) -0.0787(4) 0.065(2) Uani 1 1 d . . .
C25 C 0.9772(9) 0.3938(7) -0.1738(4) 0.079(3) Uani 1 1 d . . .
C26 C 1.0438(12) 0.4433(11) -0.1924(6) 0.118(3) Uani 1 1 d . U .
C53 C 0.4001(9) 0.5819(9) 0.4373(4) 0.096(4) Uani 1 1 d . . .
H53A H 0.4253 0.5310 0.4624 0.144 Uiso 1 1 calc R U .
H53B H 0.3239 0.5708 0.4238 0.144 Uiso 1 1 calc R U .
H53C H 0.4044 0.6400 0.4591 0.144 Uiso 1 1 calc R U .
C54 C 0.6361(11) 0.5951(13) 0.3993(6) 0.155(8) Uani 1 1 d . . .
H54A H 0.6471 0.5579 0.4345 0.232 Uiso 1 1 calc R U .
H54B H 0.6563 0.6593 0.4077 0.232 Uiso 1 1 calc R U .
H54C H 0.6823 0.5709 0.3689 0.232 Uiso 1 1 calc R U .
C55 C 0.4395(19) 0.6838(12) 0.3237(7) 0.174(9) Uani 1 1 d . . .
H55A H 0.4287 0.7405 0.3459 0.261 Uiso 1 1 calc R U .
H55B H 0.3699 0.6655 0.3043 0.261 Uiso 1 1 calc R U .
H55C H 0.4945 0.6947 0.2946 0.261 Uiso 1 1 calc R U .
C56 C 1.1663(14) 0.6136(11) -0.1548(7) 0.141(4) Uani 1 1 d . U .
H56A H 1.0999 0.6135 -0.1322 0.211 Uiso 1 1 calc R U .
H56B H 1.1761 0.6747 -0.1720 0.211 Uiso 1 1 calc R U .
H56C H 1.2302 0.5989 -0.1293 0.211 Uiso 1 1 calc R U .
C57 C 1.1214(14) 0.5645(13) -0.2846(7) 0.151(4) Uani 1 1 d . U .
H57A H 1.0976 0.5126 -0.3093 0.182 Uiso 1 1 d R U .
H57B H 1.0611 0.6089 -0.2821 0.182 Uiso 1 1 d R U .
H57C H 1.1848 0.5948 -0.3014 0.182 Uiso 1 1 d R U .
C58 C 1.2903(13) 0.4615(13) -0.2165(7) 0.149(4) Uani 1 1 d . U .
H58A H 1.2996 0.4399 -0.2563 0.223 Uiso 1 1 calc R U .
H58B H 1.2901 0.4084 -0.1901 0.223 Uiso 1 1 calc R U .
H58C H 1.3510 0.5029 -0.2051 0.223 Uiso 1 1 calc R U .

loop_
_atom_site_aniso_label
_atom_site_aniso_U_11
_atom_site_aniso_U_22
_atom_site_aniso_U_33
_atom_site_aniso_U_23
_atom_site_aniso_U_13
_atom_site_aniso_U_12
Co1 0.0501(7) 0.0379(7) 0.0213(5) -0.0010(5) 0.0147(5) 0.0063(6)
Si1 0.112(3) 0.114(3) 0.080(2) -0.058(2) 0.0428(18) -0.048(2)
Si2 0.131(3) 0.150(4) 0.096(3) 0.020(2) 0.004(2) -0.080(3)
F1 0.091(4) 0.087(4) 0.071(3) -0.037(3) -0.008(3) 0.034(3)
F2 0.100(4) 0.086(4) 0.082(4) -0.043(3) 0.019(3) 0.027(3)
F3 0.074(3) 0.111(5) 0.069(3) -0.029(3) 0.012(3) 0.012(3)
F4 0.086(4) 0.140(6) 0.073(4) -0.048(4) 0.014(3) -0.029(4)
F5 0.072(4) 0.128(5) 0.086(4) 0.067(4) -0.004(3) -0.022(3)
F6 0.125(5) 0.126(5) 0.072(4) 0.062(4) 0.011(3) -0.032(4)
F7 0.083(4) 0.124(6) 0.109(5) 0.057(4) -0.016(4) -0.008(4)
F8 0.074(4) 0.172(8) 0.140(6) 0.044(6) -0.013(4) -0.032(5)
N1 0.049(3) 0.031(3) 0.023(2) 0.001(2) 0.012(2) 0.010(2)
N2 0.063(4) 0.038(3) 0.026(3) -0.001(2) 0.023(2) 0.007(3)
C1 0.062(4) 0.039(4) 0.028(3) -0.002(3) 0.018(3) 0.002(3)
C2 0.082(6) 0.040(4) 0.041(4) -0.002(3) 0.026(4) -0.005(4)
C3 0.086(6) 0.041(4) 0.039(4) -0.010(3) 0.025(4) -0.004(4)
C4 0.072(5) 0.036(3) 0.028(3) -0.004(3) 0.020(3) 0.001(3)
C5 0.058(4) 0.051(4) 0.027(3) -0.008(3) 0.016(3) 0.004(3)
C6 0.051(4) 0.042(4) 0.025(3) -0.002(3) 0.017(3) 0.005(3)
C7 0.067(5) 0.044(4) 0.028(3) -0.002(3) 0.022(3) 0.007(3)
C8 0.067(5) 0.042(4) 0.029(3) 0.000(3) 0.026(3) 0.003(3)
C9 0.052(4) 0.041(4) 0.026(3) 0.003(3) 0.015(3) 0.010(3)
C10 0.059(4) 0.040(4) 0.026(3) 0.003(3) 0.014(3) 0.004(3)
C11 0.068(5) 0.047(4) 0.033(3) -0.010(3) 0.025(3) -0.010(4)
C12 0.071(5) 0.051(4) 0.042(4) -0.017(3) 0.012(4) 0.003(4)
C13 0.081(6) 0.058(5) 0.046(4) -0.019(4) 0.028(4) 0.003(4)
C14 0.075(5) 0.065(5) 0.040(4) -0.023(4) 0.034(4) -0.024(4)
C15 0.073(6) 0.079(6) 0.040(4) -0.021(4) 0.017(4) -0.020(5)
C16 0.064(5) 0.072(6) 0.045(4) -0.018(4) 0.023(4) -0.009(4)
C17 0.086(6) 0.083(6) 0.053(5) -0.036(5) 0.036(5) -0.028(5)
C18 0.094(7) 0.101(8) 0.064(6) -0.037(6) 0.040(5) -0.036(6)
C19 0.059(4) 0.046(4) 0.028(3) -0.001(3) 0.018(3) 0.001(3)
C20 0.067(5) 0.063(5) 0.034(3) 0.015(3) 0.013(3) -0.009(4)
C21 0.084(6) 0.075(6) 0.034(4) 0.008(4) 0.022(4) -0.018(5)
C22 0.073(6) 0.063(5) 0.038(4) -0.007(4) 0.026(4) -0.017(4)
C23 0.062(6) 0.090(7) 0.077(6) -0.002(5) 0.015(5) -0.017(5)
C24 0.064(5) 0.073(6) 0.058(5) 0.009(4) 0.010(4) -0.001(5)
C25 0.098(7) 0.083(7) 0.056(5) -0.013(5) 0.028(5) -0.035(6)
C26 0.124(6) 0.144(7) 0.089(6) 0.008(6) 0.022(5) -0.076(6)
C53 0.092(8) 0.129(10) 0.070(6) -0.055(7) 0.032(6) -0.031(7)
C54 0.102(10) 0.240(19) 0.125(11) -0.124(13) 0.055(8) -0.074(11)
C55 0.30(3) 0.114(13) 0.109(12) -0.011(10) 0.057(15) -0.011(15)
C56 0.144(8) 0.142(9) 0.136(8) -0.003(8) -0.001(8) -0.061(8)
C57 0.151(9) 0.173(9) 0.128(8) 0.037(8) -0.009(7) -0.078(8)
C58 0.135(8) 0.173(9) 0.139(8) 0.008(8) 0.016(8) -0.057(8)

loop_
_atom_type_symbol
_atom_type_description
_atom_type_scat_dispersion_real
_atom_type_scat_dispersion_imag
_atom_type_scat_source
C C 0.0033 0.0016 'International Tables Vol C Tables 4.2.6.8 and 6.1.1.4'
H H 0.0000 0.0000 'International Tables Vol C Tables 4.2.6.8 and 6.1.1.4'
Co Co 0.3494 0.9721 'International Tables Vol C Tables 4.2.6.8 and 6.1.1.4'
F F 0.0171 0.0103 'International Tables Vol C Tables 4.2.6.8 and 6.1.1.4'
N N 0.0061 0.0033 'International Tables Vol C Tables 4.2.6.8 and 6.1.1.4'
Si Si 0.0817 0.0704 'International Tables Vol C Tables 4.2.6.8 and 6.1.1.4'

loop_
_geom_angle_atom_site_label_1
_geom_angle_atom_site_label_2
_geom_angle_atom_site_label_3
_geom_angle
_geom_angle_site_symmetry_1
_geom_angle_site_symmetry_3
N2 Co1 N2 180.0 . 3_655
N2 Co1 N1 89.7(2) . 3_655
N2 Co1 N1 90.3(2) 3_655 3_655
N2 Co1 N1 90.3(2) . .
N2 Co1 N1 89.7(2) 3_655 .
N1 Co1 N1 180.0 3_655 .
C54 Si1 C53 109.8(6) . .
C54 Si1 C18 106.8(6) . .
C53 Si1 C18 109.6(5) . .
C54 Si1 C55 116.1(9) . .
C53 Si1 C55 110.5(7) . .
C18 Si1 C55 103.7(7) . .
C56 Si2 C57 118.7(9) . .
C56 Si2 C58 108.5(8) . .
C57 Si2 C58 105.1(9) . .
C56 Si2 C26 108.0(7) . .
C57 Si2 C26 107.6(7) . .
C58 Si2 C26 108.6(8) . .
C9 N1 C6 104.7(5) . .
C9 N1 Co1 128.0(4) . .
C6 N1 Co1 127.3(4) . .
C1 N2 C4 104.4(6) . .
C1 N2 Co1 127.9(4) . .
C4 N2 Co1 127.6(4) . .
N2 C1 C10 124.5(6) . .
N2 C1 C2 111.1(5) . .
C10 C1 C2 124.4(6) . .
C3 C2 C1 106.4(6) . .
C3 C2 H2 126.8 . .
C1 C2 H2 126.8 . .
C2 C3 C4 107.5(6) . .
C2 C3 H3 126.2 . .
C4 C3 H3 126.2 . .
N2 C4 C5 124.2(6) . .
N2 C4 C3 110.6(5) . .
C5 C4 C3 125.1(6) . .
C6 C5 C4 124.9(6) . .
C6 C5 C11 119.1(6) . .
C4 C5 C11 116.0(6) . .
C5 C6 N1 125.6(5) . .
C5 C6 C7 124.1(6) . .
N1 C6 C7 110.3(6) . .
C8 C7 C6 107.4(6) . .
C8 C7 H7 126.3 . .
C6 C7 H7 126.3 . .
C7 C8 C9 106.7(6) . .
C7 C8 H8 126.6 . .
C9 C8 H8 126.6 . .
N1 C9 C10 125.1(5) . 3_655
N1 C9 C8 110.9(6) . .
C10 C9 C8 124.0(6) 3_655 .
C1 C10 C9 124.7(6) . 3_655
C1 C10 C19 116.9(6) . .
C9 C10 C19 118.3(5) 3_655 .
C16 C11 C12 116.0(7) . .
C16 C11 C5 122.1(7) . .
C12 C11 C5 121.9(7) . .
F1 C12 C11 120.0(6) . .
F1 C12 C13 117.4(8) . .
C11 C12 C13 122.6(8) . .
F2 C13 C14 120.3(7) . .
F2 C13 C12 119.8(8) . .
C14 C13 C12 119.9(8) . .
C15 C14 C13 117.2(7) . .
C15 C14 C17 122.1(9) . .
C13 C14 C17 120.6(9) . .
F4 C15 C14 120.4(7) . .
F4 C15 C16 116.4(8) . .
C14 C15 C16 123.1(8) . .
F3 C16 C11 119.3(7) . .
F3 C16 C15 119.4(8) . .
C11 C16 C15 121.2(8) . .
C18 C17 C14 175.8(10) . .
C17 C18 Si1 171.7(9) . .
C20 C19 C24 116.8(7) . .
C20 C19 C10 122.9(7) . .
C24 C19 C10 120.3(7) . .
F5 C20 C19 119.7(7) . .
F5 C20 C21 118.4(7) . .
C19 C20 C21 121.8(8) . .
F6 C21 C22 120.5(8) . .
F6 C21 C20 117.8(8) . .
C22 C21 C20 121.7(8) . .
C23 C22 C21 116.8(8) . .
C23 C22 C25 120.6(9) . .
C21 C22 C25 122.6(9) . .
F8 C23 C22 119.2(9) . .
F8 C23 C24 117.8(10) . .
C22 C23 C24 123.0(9) . .
F7 C24 C19 120.5(8) . .
F7 C24 C23 119.6(9) . .
C19 C24 C23 119.8(8) . .
C26 C25 C22 176.9(15) . .
C25 C26 Si2 172.8(12) . .
Si1 C53 H53A 109.5 . .
Si1 C53 H53B 109.5 . .
H53A C53 H53B 109.5 . .
Si1 C53 H53C 109.5 . .
H53A C53 H53C 109.5 . .
H53B C53 H53C 109.5 . .
Si1 C54 H54A 109.5 . .
Si1 C54 H54B 109.5 . .
H54A C54 H54B 109.5 . .
Si1 C54 H54C 109.5 . .
H54A C54 H54C 109.5 . .
H54B C54 H54C 109.5 . .
Si1 C55 H55A 109.5 . .
Si1 C55 H55B 109.5 . .
H55A C55 H55B 109.5 . .
Si1 C55 H55C 109.5 . .
H55A C55 H55C 109.5 . .
H55B C55 H55C 109.5 . .
Si2 C56 H56A 109.5 . .
Si2 C56 H56B 109.5 . .
H56A C56 H56B 109.5 . .
Si2 C56 H56C 109.5 . .
H56A C56 H56C 109.5 . .
H56B C56 H56C 109.5 . .
Si2 C57 H57A 110.9 . .
Si2 C57 H57B 106.2 . .
H57A C57 H57B 109.5 . .
Si2 C57 H57C 111.3 . .
H57A C57 H57C 109.5 . .
H57B C57 H57C 109.5 . .
Si2 C58 H58A 109.5 . .
Si2 C58 H58B 109.5 . .
H58A C58 H58B 109.5 . .
Si2 C58 H58C 109.5 . .
H58A C58 H58C 109.5 . .
H58B C58 H58C 109.5 . .

loop_
_geom_bond_atom_site_label_1
_geom_bond_atom_site_label_2
_geom_bond_distance
_geom_bond_site_symmetry_2
Co1 N2 1.976(6) .
Co1 N2 1.976(6) 3_655
Co1 N1 1.980(4) 3_655
Co1 N1 1.980(4) .
Si1 C54 1.870(14) .
Si1 C53 1.850(10) .
Si1 C18 1.857(10) .
Si1 C55 1.874(19) .
Si2 C56 1.833(16) .
Si2 C57 1.778(15) .
Si2 C58 1.930(19) .
Si2 C26 1.868(12) .
F1 C12 1.322(10) .
F2 C13 1.313(10) .
F3 C16 1.347(10) .
F4 C15 1.360(10) .
F5 C20 1.343(10) .
F6 C21 1.345(10) .
F7 C24 1.334(10) .
F8 C23 1.346(11) .
N1 C9 1.357(8) .
N1 C6 1.371(8) .
N2 C1 1.367(8) .
N2 C4 1.380(8) .
C1 C10 1.390(8) .
C1 C2 1.450(10) .
C2 C3 1.329(9) .
C2 H2 0.9500 .
C3 C4 1.437(10) .
C3 H3 0.9500 .
C4 C5 1.399(9) .
C5 C6 1.364(10) .
C5 C11 1.499(9) .
C6 C7 1.445(8) .
C7 C8 1.311(10) .
C7 H7 0.9500 .
C8 C9 1.451(8) .
C8 H8 0.9500 .
C9 C10 1.377(10) 3_655
C10 C9 1.377(10) 3_655
C10 C19 1.514(9) .
C11 C16 1.375(12) .
C11 C12 1.382(11) .
C12 C13 1.407(10) .
C13 C14 1.400(13) .
C14 C15 1.335(13) .
C14 C17 1.440(10) .
C15 C16 1.407(11) .
C17 C18 1.179(12) .
C19 C20 1.369(10) .
C19 C24 1.379(11) .
C20 C21 1.406(10) .
C21 C22 1.344(12) .
C22 C23 1.361(13) .
C22 C25 1.437(11) .
C23 C24 1.408(13) .
C25 C26 1.176(13) .
C53 H53A 0.9800 .
C53 H53B 0.9800 .
C53 H53C 0.9800 .
C54 H54A 0.9800 .
C54 H54B 0.9800 .
C54 H54C 0.9800 .
C55 H55A 0.9800 .
C55 H55B 0.9800 .
C55 H55C 0.9800 .
C56 H56A 0.9800 .
C56 H56B 0.9800 .
C56 H56C 0.9800 .
C57 H57A 0.9801 .
C57 H57B 0.9794 .
C57 H57C 0.9805 .
C58 H58A 0.9800 .
C58 H58B 0.9800 .
C58 H58C 0.9800 .

loop_
_geom_torsion_atom_site_label_1
_geom_torsion_atom_site_label_2
_geom_torsion_atom_site_label_3
_geom_torsion_atom_site_label_4
_geom_torsion
_geom_torsion_site_symmetry_1
_geom_torsion_site_symmetry_4
C4 N2 C1 C10 -178.7(7) . .
Co1 N2 C1 C10 -2.6(11) . .
C4 N2 C1 C2 0.9(8) . .
Co1 N2 C1 C2 177.1(5) . .
N2 C1 C2 C3 -1.0(10) . .
C10 C1 C2 C3 178.7(8) . .
C1 C2 C3 C4 0.6(10) . .
C1 N2 C4 C5 179.2(7) . .
Co1 N2 C4 C5 3.1(11) . .
C1 N2 C4 C3 -0.5(9) . .
Co1 N2 C4 C3 -176.7(5) . .
C2 C3 C4 N2 -0.1(10) . .
C2 C3 C4 C5 -179.8(8) . .
N2 C4 C5 C6 0.1(13) . .
C3 C4 C5 C6 179.9(8) . .
N2 C4 C5 C11 179.1(7) . .
C3 C4 C5 C11 -1.2(12) . .
C4 C5 C6 N1 -3.3(12) . .
C11 C5 C6 N1 177.7(7) . .
C4 C5 C6 C7 178.1(7) . .
C11 C5 C6 C7 -0.9(11) . .
C9 N1 C6 C5 -178.9(7) . .
Co1 N1 C6 C5 3.0(10) . .
C9 N1 C6 C7 -0.1(7) . .
Co1 N1 C6 C7 -178.2(5) . .
C5 C6 C7 C8 178.8(7) . .
N1 C6 C7 C8 0.0(9) . .
C6 C7 C8 C9 0.1(8) . .
C6 N1 C9 C10 179.4(7) . 3_655
Co1 N1 C9 C10 -2.5(10) . 3_655
C6 N1 C9 C8 0.2(7) . .
Co1 N1 C9 C8 178.3(5) . .
C7 C8 C9 N1 -0.2(8) . .
C7 C8 C9 C10 -179.4(7) . 3_655
N2 C1 C10 C9 2.3(12) . 3_655
C2 C1 C10 C9 -177.3(7) . 3_655
N2 C1 C10 C19 -177.5(7) . .
C2 C1 C10 C19 2.9(11) . .
C6 C5 C11 C16 105.5(9) . .
C4 C5 C11 C16 -73.6(10) . .
C6 C5 C11 C12 -74.1(10) . .
C4 C5 C11 C12 106.9(9) . .
C16 C11 C12 F1 -179.9(8) . .
C5 C11 C12 F1 -0.3(12) . .
C16 C11 C12 C13 1.4(12) . .
C5 C11 C12 C13 -179.0(7) . .
F1 C12 C13 F2 0.7(12) . .
C11 C12 C13 F2 179.4(8) . .
F1 C12 C13 C14 -179.0(8) . .
C11 C12 C13 C14 -0.3(13) . .
F2 C13 C14 C15 179.7(8) . .
C12 C13 C14 C15 -0.7(12) . .
F2 C13 C14 C17 -4.4(13) . .
C12 C13 C14 C17 175.2(8) . .
C13 C14 C15 F4 -179.6(8) . .
C17 C14 C15 F4 4.6(13) . .
C13 C14 C15 C16 0.4(13) . .
C17 C14 C15 C16 -175.4(8) . .
C12 C11 C16 F3 179.4(7) . .
C5 C11 C16 F3 -0.1(12) . .
C12 C11 C16 C15 -1.7(12) . .
C5 C11 C16 C15 178.7(7) . .
F4 C15 C16 F3 -0.3(12) . .
C14 C15 C16 F3 179.7(8) . .
F4 C15 C16 C11 -179.1(8) . .
C14 C15 C16 C11 0.8(14) . .
C1 C10 C19 C20 -102.9(9) . .
C9 C10 C19 C20 77.3(9) 3_655 .
C1 C10 C19 C24 77.3(9) . .
C9 C10 C19 C24 -102.5(9) 3_655 .
C24 C19 C20 F5 178.2(8) . .
C10 C19 C20 F5 -1.5(12) . .
C24 C19 C20 C21 -1.9(12) . .
C10 C19 C20 C21 178.3(7) . .
F5 C20 C21 F6 1.0(13) . .
C19 C20 C21 F6 -178.9(8) . .
F5 C20 C21 C22 -179.5(8) . .
C19 C20 C21 C22 0.6(13) . .
F6 C21 C22 C23 179.6(9) . .
C20 C21 C22 C23 0.1(13) . .
F6 C21 C22 C25 1.1(14) . .
C20 C21 C22 C25 -178.5(8) . .
C21 C22 C23 F8 179.3(9) . .
C25 C22 C23 F8 -2.1(15) . .
C21 C22 C23 C24 0.6(15) . .
C25 C22 C23 C24 179.2(9) . .
C20 C19 C24 F7 179.5(8) . .
C10 C19 C24 F7 -0.7(12) . .
C20 C19 C24 C23 2.4(13) . .
C10 C19 C24 C23 -177.8(8) . .
F8 C23 C24 F7 2.3(15) . .
C22 C23 C24 F7 -179.0(9) . .
F8 C23 C24 C19 179.4(9) . .
C22 C23 C24 C19 -1.9(15) . .
